data_4073989
loop_
_publ_author_name
'Adams, Richard D.'
'Captain, Burjor'
'Pellechia, Perry J.'

_publ_section_title
;
 Studies of Ligand Additions to Coordinatively Unsaturated Dirhenium
 Complexes Containing the Bulky PBut3Ligand
;
_journal_issue 26
_journal_name_full Organometallics
_journal_page_first 6564
_journal_paper_doi 10.1021/om700790c
_journal_volume 26
_journal_year 2007
_chemical_formula_sum 'C16 H28 O4 P Re'
_chemical_formula_weight 501.55
_chemical_name_systematic
; 
 ? 
;
_space_group_IT_number 14
_symmetry_cell_setting monoclinic
_symmetry_space_group_name_Hall '-P 2yn'
_symmetry_space_group_name_H-M 'P 1 21/n 1'
_atom_sites_solution_hydrogens geom
_atom_sites_solution_primary direct
_atom_sites_solution_secondary difmap
_audit_creation_method SHELXL-97
_cell_angle_alpha 90.00
_cell_angle_beta 106.3080(10)
_cell_angle_gamma 90.00
_cell_formula_units_Z 4
_cell_length_a 8.0633(5)
_cell_length_b 29.2329(17)
_cell_length_c 8.4785(5)
_cell_measurement_reflns_used 2768
_cell_measurement_temperature 294(2)
_cell_measurement_theta_max 24.85
_cell_measurement_theta_min 2.60
_cell_volume 1918.1(2)
_computing_cell_refinement 'SAINT+  V6.45 (Bruker, 2003)'
_computing_data_collection 'SMART V5.632 (Bruker, 2005)'
_computing_data_reduction 'SAINT+  V6.45'
_computing_molecular_graphics 'SHELXTL V6.1 (Sheldrick, 2000)'
_computing_publication_material 'SHELXTL V6.1'
_computing_structure_refinement 'SHELXL-97 (Sheldrick, 1997)'
_computing_structure_solution 'SHELXS-97 (Sheldrick, 1990)'
_diffrn_ambient_temperature 294(2)
_diffrn_measured_fraction_theta_full 0.999
_diffrn_measured_fraction_theta_max 0.999
_diffrn_measurement_device_type 'Bruker SMART APEX CCD diffractometer'
_diffrn_measurement_method 'omega scans'
_diffrn_radiation_monochromator graphite
_diffrn_radiation_source 'fine-focus sealed tube'
_diffrn_radiation_type MoK\a
_diffrn_radiation_wavelength 0.71073
_diffrn_reflns_av_R_equivalents 0.0277
_diffrn_reflns_av_sigmaI/netI 0.0317
_diffrn_reflns_limit_h_max 10
_diffrn_reflns_limit_h_min -10
_diffrn_reflns_limit_k_max 23
_diffrn_reflns_limit_k_min -38
_diffrn_reflns_limit_l_max 11
_diffrn_reflns_limit_l_min -11
_diffrn_reflns_number 14233
_diffrn_reflns_theta_full 28.29
_diffrn_reflns_theta_max 28.29
_diffrn_reflns_theta_min 1.39
_diffrn_standards_decay_% <1
_exptl_absorpt_coefficient_mu 6.432
_exptl_absorpt_correction_T_max 1.000
_exptl_absorpt_correction_T_min 0.597
_exptl_absorpt_correction_type multi-scan
_exptl_absorpt_process_details '(SADABS, Bruker, 1997)'
_exptl_crystal_colour Colorless
_exptl_crystal_density_diffrn 1.737
_exptl_crystal_density_method 'not measured'
_exptl_crystal_description Plate
_exptl_crystal_F_000 984
_exptl_crystal_size_max 0.20
_exptl_crystal_size_mid 0.06
_exptl_crystal_size_min 0.02
_refine_diff_density_max 1.127
_refine_diff_density_min -0.843
_refine_diff_density_rms 0.142
_refine_ls_extinction_method none
_refine_ls_goodness_of_fit_ref 1.091
_refine_ls_hydrogen_treatment mixed
_refine_ls_matrix_type full
_refine_ls_number_parameters 212
_refine_ls_number_reflns 4770
_refine_ls_number_restraints 0
_refine_ls_restrained_S_all 1.091
_refine_ls_R_factor_all 0.0478
_refine_ls_R_factor_gt 0.0332
_refine_ls_shift/su_max 0.001
_refine_ls_shift/su_mean 0.000
_refine_ls_structure_factor_coef Fsqd
_refine_ls_weighting_details 'calc w=1/[\s^2^(Fo^2^)+(0.0510P)^2^+0.0000P] where P=(Fo^2^+2Fc^2^)/3'
_refine_ls_weighting_scheme calc
_refine_ls_wR_factor_gt 0.0805
_refine_ls_wR_factor_ref 0.0953
_reflns_number_gt 3776
_reflns_number_total 4770
_reflns_threshold_expression >2sigma(I)
_cod_data_source_file om700790c-file001.cif
_cod_data_source_block bch3re3s
_cod_depositor_comments
;
The following automatic conversions were performed:

'_symmetry_cell_setting' value 'Monoclinic' changed to 'monoclinic'
according to /home/saulius/struct/CIF-dictionaries/cif_core.dic
dictionary named 'cif_core.dic' version 2.4.1 from 2010-06-29.

Automatic conversion script
Id: cif_fix_values 1715 2011-07-08 13:25:40Z adriana 
;
_cod_original_sg_symbol_H-M P2(1)/n
_cod_database_code 4073989

loop_
_symmetry_equiv_pos_as_xyz
'x, y, z'
'-x+1/2, y+1/2, -z+1/2'
'-x, -y, -z'
'x-1/2, -y-1/2, z-1/2'

loop_
_atom_site_label
_atom_site_type_symbol
_atom_site_fract_x
_atom_site_fract_y
_atom_site_fract_z
_atom_site_U_iso_or_equiv
_atom_site_adp_type
_atom_site_occupancy
_atom_site_symmetry_multiplicity
_atom_site_calc_flag
_atom_site_refinement_flags
Re1 Re 0.41164(3) 0.093596(7) 0.90783(2) 0.04192(9) Uani 1 1 d .
P1 P 0.14276(16) 0.13511(4) 0.72723(14) 0.0359(3) Uani 1 1 d .
O11 O 0.4090(7) 0.01496(19) 0.6606(6) 0.0982(18) Uani 1 1 d .
O12 O 0.7516(6) 0.04686(17) 1.0927(6) 0.0827(15) Uani 1 1 d .
O13 O 0.2240(8) 0.04649(18) 1.1391(6) 0.0968(17) Uani 1 1 d .
O14 O 0.5751(7) 0.1750(2) 1.1320(8) 0.110(2) Uani 1 1 d .
C11 C 0.3948(8) 0.0431(2) 0.7481(7) 0.0572(14) Uani 1 1 d .
C12 C 0.6246(8) 0.0644(2) 1.0250(7) 0.0554(14) Uani 1 1 d .
C13 C 0.2853(8) 0.0644(2) 1.0499(8) 0.0600(15) Uani 1 1 d .
C14 C 0.5018(9) 0.1461(2) 1.0492(8) 0.0681(18) Uani 1 1 d .
C21 C -0.0327(7) 0.09347(18) 0.6089(7) 0.0495(13) Uani 1 1 d .
C22 C -0.0570(12) 0.0559(3) 0.7214(10) 0.111(3) Uani 1 1 d .
H22A H -0.0605 0.0688 0.8246 0.167 Uiso 1 1 calc R
H22B H 0.0374 0.0347 0.7394 0.167 Uiso 1 1 calc R
H22C H -0.1636 0.0402 0.6721 0.167 Uiso 1 1 calc R
C23 C 0.0242(10) 0.0714(3) 0.4705(10) 0.111(3) Uani 1 1 d .
H23A H -0.0384 0.0433 0.4385 0.167 Uiso 1 1 calc R
H23B H 0.1457 0.0650 0.5074 0.167 Uiso 1 1 calc R
H23C H 0.0010 0.0918 0.3782 0.167 Uiso 1 1 calc R
C24 C -0.2079(9) 0.1144(3) 0.5317(11) 0.097(3) Uani 1 1 d .
H24A H -0.2015 0.1342 0.4433 0.146 Uiso 1 1 calc R
H24B H -0.2434 0.1317 0.6128 0.146 Uiso 1 1 calc R
H24C H -0.2904 0.0905 0.4898 0.146 Uiso 1 1 calc R
C25 C 0.2050(7) 0.1733(2) 0.5676(7) 0.0537(13) Uani 1 1 d .
C26 C 0.3089(11) 0.1472(3) 0.4745(9) 0.096(3) Uani 1 1 d .
H26A H 0.2349 0.1262 0.4000 0.144 Uiso 1 1 calc R
H26B H 0.3994 0.1305 0.5507 0.144 Uiso 1 1 calc R
H26C H 0.3586 0.1683 0.4138 0.144 Uiso 1 1 calc R
C27 C 0.0528(9) 0.1967(3) 0.4430(7) 0.076(2) Uani 1 1 d .
H27A H 0.0959 0.2155 0.3703 0.114 Uiso 1 1 calc R
H27B H -0.0089 0.2154 0.5005 0.114 Uiso 1 1 calc R
H27C H -0.0235 0.1739 0.3805 0.114 Uiso 1 1 calc R
C28 C 0.3250(12) 0.2121(3) 0.6627(9) 0.104(3) Uani 1 1 d .
H28A H 0.4219 0.1988 0.7424 0.156 Uiso 1 1 calc R
H28B H 0.2614 0.2311 0.7176 0.156 Uiso 1 1 calc R
H28C H 0.3654 0.2303 0.5867 0.156 Uiso 1 1 calc R
C29 C 0.0347(7) 0.17403(19) 0.8531(6) 0.0472(12) Uani 1 1 d .
C30 C -0.1027(10) 0.2061(3) 0.7596(9) 0.093(3) Uani 1 1 d .
H30A H -0.1834 0.1897 0.6733 0.139 Uiso 1 1 calc R
H30B H -0.0507 0.2302 0.7129 0.139 Uiso 1 1 calc R
H30C H -0.1622 0.2190 0.8326 0.139 Uiso 1 1 calc R
C31 C 0.1691(10) 0.2017(3) 0.9825(11) 0.114(4) Uani 1 1 d .
H31A H 0.2224 0.2238 0.9285 0.171 Uiso 1 1 calc R
H31B H 0.2557 0.1814 1.0465 0.171 Uiso 1 1 calc R
H31C H 0.1131 0.2172 1.0533 0.171 Uiso 1 1 calc R
C32 C -0.0487(12) 0.1446(3) 0.9591(9) 0.092(2) Uani 1 1 d .
H32A H -0.0901 0.1640 1.0314 0.138 Uiso 1 1 calc R
H32B H 0.0352 0.1236 1.0229 0.138 Uiso 1 1 calc R
H32C H -0.1437 0.1278 0.8896 0.138 Uiso 1 1 calc R
H1 H 0.488(6) 0.1205(16) 0.777(5) 0.034(12) Uiso 1 1 d .

loop_
_atom_site_aniso_label
_atom_site_aniso_U_11
_atom_site_aniso_U_22
_atom_site_aniso_U_33
_atom_site_aniso_U_23
_atom_site_aniso_U_13
_atom_site_aniso_U_12
Re1 0.04222(13) 0.04047(13) 0.04156(13) 0.00493(9) 0.00930(9) 0.00188(9)
P1 0.0383(6) 0.0342(6) 0.0352(6) 0.0007(5) 0.0105(5) 0.0009(5)
O11 0.107(4) 0.093(4) 0.086(3) -0.035(3) 0.013(3) 0.028(3)
O12 0.068(3) 0.078(3) 0.082(3) 0.011(3) -0.011(2) 0.026(3)
O13 0.113(4) 0.096(4) 0.100(4) 0.040(3) 0.061(3) 0.009(3)
O14 0.105(4) 0.071(4) 0.120(4) -0.036(3) -0.022(4) 0.004(3)
C11 0.058(3) 0.053(3) 0.057(3) -0.002(3) 0.010(3) 0.009(3)
C12 0.055(3) 0.054(3) 0.051(3) 0.000(3) 0.004(3) -0.003(3)
C13 0.065(4) 0.053(3) 0.065(4) 0.013(3) 0.025(3) 0.010(3)
C14 0.067(4) 0.051(4) 0.072(4) -0.003(3) -0.004(3) 0.009(3)
C21 0.046(3) 0.049(3) 0.050(3) -0.006(2) 0.007(2) -0.002(2)
C22 0.130(8) 0.102(6) 0.087(5) -0.008(5) 0.006(5) -0.072(6)
C23 0.079(5) 0.142(8) 0.109(6) -0.088(6) 0.018(5) -0.012(6)
C24 0.057(4) 0.083(5) 0.126(7) -0.022(5) -0.015(4) -0.003(4)
C25 0.053(3) 0.060(3) 0.047(3) 0.017(3) 0.012(2) 0.004(3)
C26 0.105(6) 0.121(7) 0.085(5) 0.044(5) 0.066(5) 0.043(5)
C27 0.086(5) 0.085(5) 0.055(4) 0.031(4) 0.014(3) 0.024(4)
C28 0.126(7) 0.090(6) 0.082(5) 0.036(4) 0.006(5) -0.055(5)
C29 0.044(3) 0.052(3) 0.045(3) -0.008(2) 0.012(2) 0.007(2)
C30 0.098(6) 0.104(6) 0.076(4) -0.001(4) 0.025(4) 0.058(5)
C31 0.075(5) 0.125(7) 0.145(8) -0.094(7) 0.033(5) -0.014(5)
C32 0.119(6) 0.102(6) 0.075(4) 0.002(4) 0.062(4) 0.028(5)

loop_
_atom_type_symbol
_atom_type_description
_atom_type_scat_dispersion_real
_atom_type_scat_dispersion_imag
_atom_type_scat_source
C C 0.0033 0.0016 'International Tables Vol C Tables 4.2.6.8 and 6.1.1.4'
H H 0.0000 0.0000 'International Tables Vol C Tables 4.2.6.8 and 6.1.1.4'
O O 0.0106 0.0060 'International Tables Vol C Tables 4.2.6.8 and 6.1.1.4'
P P 0.1023 0.0942 'International Tables Vol C Tables 4.2.6.8 and 6.1.1.4'
Re Re -1.0185 7.2310 'International Tables Vol C Tables 4.2.6.8 and 6.1.1.4'

loop_
_geom_angle_atom_site_label_1
_geom_angle_atom_site_label_2
_geom_angle_atom_site_label_3
_geom_angle
C12 Re1 C14 84.7(2)
C12 Re1 C13 91.8(2)
C14 Re1 C13 97.6(3)
C12 Re1 C11 84.4(2)
C14 Re1 C11 160.9(3)
C13 Re1 C11 98.5(3)
C12 Re1 P1 173.82(18)
C14 Re1 P1 95.73(18)
C13 Re1 P1 94.23(18)
C11 Re1 P1 93.42(17)
C12 Re1 H1 96.6(16)
C14 Re1 H1 83.8(16)
C13 Re1 H1 171.6(16)
C11 Re1 H1 81.9(16)
P1 Re1 H1 77.4(16)
C21 P1 C25 107.4(2)
C21 P1 C29 106.4(2)
C25 P1 C29 107.1(3)
C21 P1 Re1 112.62(17)
C25 P1 Re1 110.38(18)
C29 P1 Re1 112.60(16)
O11 C11 Re1 170.5(6)
O12 C12 Re1 179.1(6)
O13 C13 Re1 174.9(6)
O14 C14 Re1 171.3(6)
C22 C21 C24 107.3(7)
C22 C21 C23 107.5(7)
C24 C21 C23 106.6(6)
C22 C21 P1 109.9(4)
C24 C21 P1 115.6(4)
C23 C21 P1 109.6(5)
C21 C22 H22A 109.5
C21 C22 H22B 109.5
H22A C22 H22B 109.5
C21 C22 H22C 109.5
H22A C22 H22C 109.5
H22B C22 H22C 109.5
C21 C23 H23A 109.5
C21 C23 H23B 109.5
H23A C23 H23B 109.5
C21 C23 H23C 109.5
H23A C23 H23C 109.5
H23B C23 H23C 109.5
C21 C24 H24A 109.5
C21 C24 H24B 109.5
H24A C24 H24B 109.5
C21 C24 H24C 109.5
H24A C24 H24C 109.5
H24B C24 H24C 109.5
C26 C25 C27 108.6(5)
C26 C25 C28 106.4(6)
C27 C25 C28 106.8(6)
C26 C25 P1 111.6(4)
C27 C25 P1 115.2(4)
C28 C25 P1 107.7(4)
C25 C26 H26A 109.5
C25 C26 H26B 109.5
H26A C26 H26B 109.5
C25 C26 H26C 109.5
H26A C26 H26C 109.5
H26B C26 H26C 109.5
C25 C27 H27A 109.5
C25 C27 H27B 109.5
H27A C27 H27B 109.5
C25 C27 H27C 109.5
H27A C27 H27C 109.5
H27B C27 H27C 109.5
C25 C28 H28A 109.5
C25 C28 H28B 109.5
H28A C28 H28B 109.5
C25 C28 H28C 109.5
H28A C28 H28C 109.5
H28B C28 H28C 109.5
C30 C29 C32 106.3(6)
C30 C29 C31 108.5(6)
C32 C29 C31 102.4(6)
C30 C29 P1 117.3(4)
C32 C29 P1 109.6(4)
C31 C29 P1 111.6(4)
C29 C30 H30A 109.5
C29 C30 H30B 109.5
H30A C30 H30B 109.5
C29 C30 H30C 109.5
H30A C30 H30C 109.5
H30B C30 H30C 109.5
C29 C31 H31A 109.5
C29 C31 H31B 109.5
H31A C31 H31B 109.5
C29 C31 H31C 109.5
H31A C31 H31C 109.5
H31B C31 H31C 109.5
C29 C32 H32A 109.5
C29 C32 H32B 109.5
H32A C32 H32B 109.5
C29 C32 H32C 109.5
H32A C32 H32C 109.5
H32B C32 H32C 109.5

loop_
_geom_bond_atom_site_label_1
_geom_bond_atom_site_label_2
_geom_bond_distance
Re1 C12 1.926(6)
Re1 C14 1.958(7)
Re1 C13 1.976(6)
Re1 C11 1.981(6)
Re1 P1 2.5795(12)
Re1 H1 1.62(4)
P1 C21 1.921(5)
P1 C25 1.926(5)
P1 C29 1.927(5)
O11 C11 1.136(7)
O12 C12 1.144(7)
O13 C13 1.141(7)
O14 C14 1.149(7)
C21 C22 1.503(9)
C21 C24 1.510(9)
C21 C23 1.519(9)
C22 H22A 0.9600
C22 H22B 0.9600
C22 H22C 0.9600
C23 H23A 0.9600
C23 H23B 0.9600
C23 H23C 0.9600
C24 H24A 0.9600
C24 H24B 0.9600
C24 H24C 0.9600
C25 C26 1.509(9)
C25 C27 1.537(8)
C25 C28 1.561(9)
C26 H26A 0.9600
C26 H26B 0.9600
C26 H26C 0.9600
C27 H27A 0.9600
C27 H27B 0.9600
C27 H27C 0.9600
C28 H28A 0.9600
C28 H28B 0.9600
C28 H28C 0.9600
C29 C30 1.497(8)
C29 C32 1.530(9)
C29 C31 1.538(9)
C30 H30A 0.9600
C30 H30B 0.9600
C30 H30C 0.9600
C31 H31A 0.9600
C31 H31B 0.9600
C31 H31C 0.9600
C32 H32A 0.9600
C32 H32B 0.9600
C32 H32C 0.9600
